data_7133655
loop_
_publ_author_name
'Kumar, Manoj'
'Singh, Shubham'
'Subramanian, Parthasarathi'

_publ_section_title
;
 Synthesis of dispiro-orthoester <i>via</i> an acetal oxo-carbenium ion.
;
_journal_issue 88
_journal_name_full 'Chemical communications (Cambridge, England)'
_journal_page_first 12860
_journal_page_last 12863
_journal_paper_doi 10.1039/d4cc03031a
_journal_volume 60
_journal_year 2024
_chemical_formula_moiety '2(C13 H14 O4)'
_chemical_formula_sum 'C26 H28 O8'
_chemical_formula_weight 468.48
_chemical_name_systematic Manoj
_chemical_properties_physical 'Heat-sensitive,Acid senstive'
_space_group_crystal_system monoclinic
_space_group_IT_number 14
_space_group_name_Hall '-P 2yn'
_space_group_name_H-M_alt 'P 1 21/n 1'
_atom_sites_solution_hydrogens geom
_atom_sites_solution_primary dual
_audit_creation_date 2023-08-12
_audit_creation_method
;
Olex2 1.5
(compiled 2023.03.06 svn.rbb2c1857 for OlexSys, GUI svn.r6748)
;
_audit_update_record
;
2023-08-12 deposited with the CCDC.	2024-08-29 downloaded from the CCDC.
;
_cell_angle_alpha 90
_cell_angle_beta 92.0640(10)
_cell_angle_gamma 90
_cell_formula_units_Z 2
_cell_length_a 11.6135(4)
_cell_length_b 5.8166(2)
_cell_length_c 16.6086(5)
_cell_measurement_reflns_used 8183
_cell_measurement_temperature 296.15
_cell_measurement_theta_max 28.22
_cell_measurement_theta_min 2.18
_cell_volume 1121.20(6)
_computing_cell_refinement 'SAINT V8.40B (?, 2016)'
_computing_data_reduction 'SAINT V8.40B (?, 2016)'
_computing_molecular_graphics 'Olex2 1.5 (Dolomanov et al., 2009)'
_computing_publication_material 'Olex2 1.5 (Dolomanov et al., 2009)'
_computing_structure_refinement 'SHELXL 2018/3 (Sheldrick, 2015)'
_computing_structure_solution 'SHELXT 2018/2 (Sheldrick, 2018)'
_diffrn_ambient_temperature 296.15
_diffrn_detector_area_resol_mean 8
_diffrn_measured_fraction_theta_full 0.998
_diffrn_measured_fraction_theta_max 0.998
_diffrn_measurement_device_type 'Bruker SMART APEX CCD area detector'
_diffrn_measurement_method '\w and \f scans'
_diffrn_radiation_monochromator graphite
_diffrn_radiation_type MoK\a
_diffrn_radiation_wavelength 0.71073
_diffrn_reflns_av_R_equivalents 0.0380
_diffrn_reflns_av_unetI/netI 0.0240
_diffrn_reflns_Laue_measured_fraction_full 0.998
_diffrn_reflns_Laue_measured_fraction_max 0.998
_diffrn_reflns_limit_h_max 13
_diffrn_reflns_limit_h_min -14
_diffrn_reflns_limit_k_max 7
_diffrn_reflns_limit_k_min -7
_diffrn_reflns_limit_l_max 20
_diffrn_reflns_limit_l_min -20
_diffrn_reflns_number 14371
_diffrn_reflns_point_group_measured_fraction_full 0.998
_diffrn_reflns_point_group_measured_fraction_max 0.998
_diffrn_reflns_theta_full 25.242
_diffrn_reflns_theta_max 25.494
_diffrn_reflns_theta_min 2.177
_diffrn_source 'sealed tube'
_diffrn_source_current 1.0
_diffrn_source_power 0.05
_diffrn_source_voltage 50.0
_diffrn_standards_number 0
_exptl_absorpt_coefficient_mu 0.103
_exptl_absorpt_correction_T_max 0.7457
_exptl_absorpt_correction_T_min 0.6519
_exptl_absorpt_correction_type none
_exptl_absorpt_process_details
;
SADABS-2016/2 (Bruker,2016/2) was used for absorption correction.
wR2(int) was 0.1259 before and 0.0584 after correction.
The Ratio of minimum to maximum transmission is 0.8742.
The \l/2 correction factor is Not present.
;
_exptl_crystal_colour 'clear whiteish colourless'
_exptl_crystal_colour_lustre clear
_exptl_crystal_colour_modifier whiteish
_exptl_crystal_colour_primary colourless
_exptl_crystal_density_diffrn 1.388
_exptl_crystal_description plate
_exptl_crystal_F_000 496
_exptl_crystal_preparation Acetone
_exptl_crystal_recrystallization_method 'Slow evporation'
_exptl_crystal_size_max 0.22
_exptl_crystal_size_mid 0.21
_exptl_crystal_size_min 0.18
_refine_diff_density_max 0.538
_refine_diff_density_min -0.255
_refine_diff_density_rms 0.043
_refine_ls_extinction_method none
_refine_ls_goodness_of_fit_ref 1.050
_refine_ls_hydrogen_treatment constr
_refine_ls_matrix_type full
_refine_ls_number_parameters 154
_refine_ls_number_reflns 2065
_refine_ls_number_restraints 0
_refine_ls_restrained_S_all 1.050
_refine_ls_R_factor_all 0.0443
_refine_ls_R_factor_gt 0.0378
_refine_ls_shift/su_max 0.000
_refine_ls_shift/su_mean 0.000
_refine_ls_structure_factor_coef Fsqd
_refine_ls_weighting_details 'w=1/[\s^2^(Fo^2^)+(0.0455P)^2^+0.6729P] where P=(Fo^2^+2Fc^2^)/3'
_refine_ls_weighting_scheme calc
_refine_ls_wR_factor_gt 0.0945
_refine_ls_wR_factor_ref 0.0988
_reflns_Friedel_coverage 0.000
_reflns_number_gt 1790
_reflns_number_total 2065
_reflns_threshold_expression 'I > 2\s(I)'
_cod_data_source_file d4cc03031a2.cif
_cod_data_source_block 10feba_o_0m
_cod_depositor_comments 'Adding full bibliography for 7133655--7133659.cif.'
_cod_database_code 7133655
_shelx_shelxl_version_number 2018/3
_shelx_space_group_comment
;
The symmetry employed for this shelxl refinement is uniquely defined
by the following loop, which should always be used as a source of
symmetry information in preference to the above space-group names.
They are only intended as comments.
;
_shelx_estimated_absorpt_t_max 0.982
_shelx_estimated_absorpt_t_min 0.978
_olex2_refinement_description
;
1. Fixed Uiso
 At 1.2 times of:
  All C(H) groups, All C(H,H) groups
2.a Secondary CH2 refined with riding coordinates:
 C007(H00A,H00B), C00B(H00D,H00E), C00C(H00F,H00G), C00D(H00H,H00I)
2.b Aromatic/amide H refined with riding coordinates:
 C005(H005), C008(H008), C00A(H00C), C00E(H00J), C00G(H00K), C00H(H00L)
;
_olex2_exptl_crystal_mounting_method 'Low temprature '
_olex2_submission_original_sample_id 'Manoj 6-5-7'
_olex2_submission_special_instructions 'No special instructions were received'

loop_
_space_group_symop_operation_xyz
'x, y, z'
'-x+1/2, y+1/2, -z+1/2'
'-x, -y, -z'
'x-1/2, -y-1/2, z-1/2'

loop_
_atom_site_label
_atom_site_type_symbol
_atom_site_fract_x
_atom_site_fract_y
_atom_site_fract_z
_atom_site_U_iso_or_equiv
_atom_site_adp_type
_atom_site_occupancy
_atom_site_site_symmetry_order
_atom_site_calc_flag
_atom_site_refinement_flags_posn
_atom_site_refinement_flags_adp
_atom_site_refinement_flags_occupancy
_atom_site_disorder_assembly
_atom_site_disorder_group
O001 O 0.34341(9) 0.53840(18) 0.36357(6) 0.0180(3) Uani 1 1 d . . . . .
O002 O 0.28235(8) 0.17831(17) 0.40215(6) 0.0174(3) Uani 1 1 d . . . . .
O003 O 0.46923(8) 0.25066(19) 0.40674(6) 0.0189(3) Uani 1 1 d . . . . .
O004 O 0.90596(10) 0.0625(3) 0.35666(8) 0.0373(4) Uani 1 1 d . . . . .
C005 C 0.61332(13) -0.0418(3) 0.40143(9) 0.0190(3) Uani 1 1 d . . . . .
H005 H 0.569943 -0.142695 0.431439 0.023 Uiso 1 1 calc R U . . .
C006 C 0.36549(12) 0.3033(3) 0.36202(9) 0.0161(3) Uani 1 1 d . . . . .
C007 C 0.47643(13) 0.0463(3) 0.28506(9) 0.0191(3) Uani 1 1 d . . . . .
H00A H 0.519604 0.030935 0.236429 0.023 Uiso 1 1 calc R U . . .
H00B H 0.444261 -0.101825 0.298869 0.023 Uiso 1 1 calc R U . . .
C008 C 0.72704(13) -0.0702(3) 0.40152(9) 0.0225(4) Uani 1 1 d . . . . .
H008 H 0.759798 -0.196521 0.427904 0.027 Uiso 1 1 calc R U . . .
C009 C 0.55223(12) 0.1450(3) 0.35529(9) 0.0167(3) Uani 1 1 d . . . . .
C00A C 0.18532(13) 0.6048(3) 0.45289(9) 0.0220(4) Uani 1 1 d . . . . .
H00C H 0.149902 0.717751 0.482929 0.026 Uiso 1 1 calc R U . . .
C00B C 0.31236(13) 0.6264(3) 0.44102(9) 0.0203(3) Uani 1 1 d . . . . .
H00D H 0.334524 0.786901 0.445191 0.024 Uiso 1 1 calc R U . . .
H00E H 0.354120 0.542434 0.483229 0.024 Uiso 1 1 calc R U . . .
C00C C 0.38300(13) 0.2288(3) 0.27546(9) 0.0198(3) Uani 1 1 d . . . . .
H00F H 0.408334 0.356366 0.242903 0.024 Uiso 1 1 calc R U . . .
H00G H 0.312790 0.165078 0.251203 0.024 Uiso 1 1 calc R U . . .
C00D C 0.16496(13) 0.2315(3) 0.37946(9) 0.0204(3) Uani 1 1 d . . . . .
H00H H 0.117007 0.099333 0.390350 0.024 Uiso 1 1 calc R U . . .
H00I H 0.159330 0.261236 0.321989 0.024 Uiso 1 1 calc R U . . .
C00E C 0.12038(13) 0.4355(3) 0.42343(9) 0.0225(4) Uani 1 1 d . . . . .
H00J H 0.041433 0.444037 0.430566 0.027 Uiso 1 1 calc R U . . .
C00F C 0.80196(13) 0.0928(3) 0.36104(9) 0.0245(4) Uani 1 1 d . . . . .
C00G C 0.63239(13) 0.3259(3) 0.32590(9) 0.0218(4) Uani 1 1 d . . . . .
H00K H 0.601146 0.462392 0.305753 0.026 Uiso 1 1 calc R U . . .
C00H C 0.74609(14) 0.3001(3) 0.32735(10) 0.0264(4) Uani 1 1 d . . . . .
H00L H 0.791479 0.415990 0.306528 0.032 Uiso 1 1 calc R U . . .

loop_
_atom_site_aniso_label
_atom_site_aniso_U_11
_atom_site_aniso_U_22
_atom_site_aniso_U_33
_atom_site_aniso_U_23
_atom_site_aniso_U_13
_atom_site_aniso_U_12
O001 0.0225(6) 0.0157(5) 0.0159(5) 0.0008(4) 0.0008(4) 0.0007(4)
O002 0.0159(5) 0.0178(6) 0.0185(5) 0.0023(4) -0.0005(4) 0.0010(4)
O003 0.0154(5) 0.0276(6) 0.0136(5) -0.0023(4) -0.0019(4) 0.0050(4)
O004 0.0147(6) 0.0635(10) 0.0336(7) -0.0107(6) -0.0003(5) 0.0009(6)
C005 0.0217(8) 0.0184(8) 0.0169(7) 0.0001(6) 0.0013(6) 0.0001(6)
C006 0.0148(7) 0.0183(8) 0.0150(7) 0.0010(6) -0.0028(6) 0.0012(6)
C007 0.0181(7) 0.0232(8) 0.0159(8) -0.0031(6) 0.0000(6) 0.0001(6)
C008 0.0229(8) 0.0261(9) 0.0183(8) -0.0021(6) -0.0043(6) 0.0071(7)
C009 0.0154(7) 0.0196(8) 0.0151(7) -0.0008(6) 0.0011(6) 0.0011(6)
C00A 0.0250(8) 0.0243(8) 0.0168(8) -0.0016(6) 0.0008(6) 0.0082(7)
C00B 0.0263(8) 0.0174(8) 0.0169(7) -0.0031(6) -0.0010(6) 0.0011(6)
C00C 0.0186(8) 0.0256(8) 0.0151(7) -0.0015(6) -0.0015(6) 0.0020(6)
C00D 0.0154(7) 0.0239(8) 0.0217(8) 0.0007(6) -0.0019(6) -0.0016(6)
C00E 0.0173(7) 0.0309(9) 0.0192(8) 0.0013(7) -0.0001(6) 0.0055(7)
C00F 0.0177(8) 0.0396(10) 0.0161(8) -0.0089(7) -0.0006(6) -0.0016(7)
C00G 0.0248(8) 0.0216(8) 0.0188(8) 0.0021(6) -0.0009(6) -0.0018(6)
C00H 0.0243(8) 0.0329(10) 0.0223(8) 0.0020(7) 0.0040(6) -0.0107(7)

loop_
_atom_type_symbol
_atom_type_description
_atom_type_scat_dispersion_real
_atom_type_scat_dispersion_imag
_atom_type_scat_source
C C 0.0033 0.0016 'International Tables Vol C Tables 4.2.6.8 and 6.1.1.4'
H H 0.0000 0.0000 'International Tables Vol C Tables 4.2.6.8 and 6.1.1.4'
O O 0.0106 0.0060 'International Tables Vol C Tables 4.2.6.8 and 6.1.1.4'

loop_
_geom_angle_atom_site_label_1
_geom_angle_atom_site_label_2
_geom_angle_atom_site_label_3
_geom_angle
_geom_angle_site_symmetry_1
_geom_angle_site_symmetry_3
_geom_angle_publ_flag
C006 O001 C00B 114.68(11) . . ?
C006 O002 C00D 115.40(11) . . ?
C006 O003 C009 110.60(10) . . ?
C008 C005 H005 118.5 . . ?
C008 C005 C009 122.94(14) . . ?
C009 C005 H005 118.5 . . ?
O001 C006 O002 111.81(12) . . ?
O001 C006 O003 110.75(12) . . ?
O001 C006 C00C 109.17(12) . . ?
O002 C006 O003 103.01(11) . . ?
O002 C006 C00C 114.87(12) . . ?
O003 C006 C00C 106.96(11) . . ?
H00A C007 H00B 109.3 . . ?
C009 C007 H00A 111.4 . . ?
C009 C007 H00B 111.4 . . ?
C00C C007 H00A 111.4 . . ?
C00C C007 H00B 111.4 . . ?
C00C C007 C009 101.79(12) . . ?
C005 C008 H008 119.2 . . ?
C005 C008 C00F 121.62(15) . . ?
C00F C008 H008 119.2 . . ?
O003 C009 C005 108.65(12) . . ?
O003 C009 C007 103.28(11) . . ?
O003 C009 C00G 109.20(12) . . ?
C005 C009 C007 111.34(13) . . ?
C005 C009 C00G 112.87(12) . . ?
C00G C009 C007 111.01(12) . . ?
C00B C00A H00C 117.8 . . ?
C00E C00A H00C 117.8 . . ?
C00E C00A C00B 124.33(14) . . ?
O001 C00B C00A 111.46(12) . . ?
O001 C00B H00D 109.3 . . ?
O001 C00B H00E 109.3 . . ?
C00A C00B H00D 109.3 . . ?
C00A C00B H00E 109.3 . . ?
H00D C00B H00E 108.0 . . ?
C006 C00C C007 102.63(12) . . ?
C006 C00C H00F 111.2 . . ?
C006 C00C H00G 111.2 . . ?
C007 C00C H00F 111.2 . . ?
C007 C00C H00G 111.2 . . ?
H00F C00C H00G 109.2 . . ?
O002 C00D H00H 109.1 . . ?
O002 C00D H00I 109.1 . . ?
O002 C00D C00E 112.65(12) . . ?
H00H C00D H00I 107.8 . . ?
C00E C00D H00H 109.1 . . ?
C00E C00D H00I 109.1 . . ?
C00A C00E C00D 124.62(14) . . ?
C00A C00E H00J 117.7 . . ?
C00D C00E H00J 117.7 . . ?
O004 C00F C008 122.44(17) . . ?
O004 C00F C00H 121.20(16) . . ?
C008 C00F C00H 116.35(13) . . ?
C009 C00G H00K 118.5 . . ?
C00H C00G C009 122.93(15) . . ?
C00H C00G H00K 118.5 . . ?
C00F C00H H00L 119.2 . . ?
C00G C00H C00F 121.63(15) . . ?
C00G C00H H00L 119.2 . . ?

loop_
_geom_bond_atom_site_label_1
_geom_bond_atom_site_label_2
_geom_bond_distance
_geom_bond_site_symmetry_2
_geom_bond_publ_flag
O001 C006 1.3915(18) . ?
O001 C00B 1.4423(18) . ?
O002 C006 1.3971(18) . ?
O002 C00D 1.4350(17) . ?
O003 C006 1.4257(17) . ?
O003 C009 1.4478(17) . ?
O004 C00F 1.2254(19) . ?
C005 H005 0.9300 . ?
C005 C008 1.331(2) . ?
C005 C009 1.494(2) . ?
C006 C00C 1.522(2) . ?
C007 H00A 0.9700 . ?
C007 H00B 0.9700 . ?
C007 C009 1.546(2) . ?
C007 C00C 1.522(2) . ?
C008 H008 0.9300 . ?
C008 C00F 1.466(2) . ?
C009 C00G 1.498(2) . ?
C00A H00C 0.9300 . ?
C00A C00B 1.501(2) . ?
C00A C00E 1.323(2) . ?
C00B H00D 0.9700 . ?
C00B H00E 0.9700 . ?
C00C H00F 0.9700 . ?
C00C H00G 0.9700 . ?
C00D H00H 0.9700 . ?
C00D H00I 0.9700 . ?
C00D C00E 1.496(2) . ?
C00E H00J 0.9300 . ?
C00F C00H 1.470(3) . ?
C00G H00K 0.9300 . ?
C00G C00H 1.328(2) . ?
C00H H00L 0.9300 . ?

loop_
_geom_torsion_atom_site_label_1
_geom_torsion_atom_site_label_2
_geom_torsion_atom_site_label_3
_geom_torsion_atom_site_label_4
_geom_torsion
_geom_torsion_site_symmetry_1
_geom_torsion_site_symmetry_2
_geom_torsion_site_symmetry_3
_geom_torsion_site_symmetry_4
_geom_torsion_publ_flag
O001 C006 C00C C007 143.67(12) . . . . ?
O002 C006 C00C C007 -89.84(14) . . . . ?
O002 C00D C00E C00A 26.6(2) . . . . ?
O003 C006 C00C C007 23.80(15) . . . . ?
O003 C009 C00G C00H 133.05(15) . . . . ?
O004 C00F C00H C00G 174.41(16) . . . . ?
C005 C008 C00F O004 -175.79(15) . . . . ?
C005 C008 C00F C00H 5.7(2) . . . . ?
C005 C009 C00G C00H 12.1(2) . . . . ?
C006 O001 C00B C00A -86.59(15) . . . . ?
C006 O002 C00D C00E -83.95(15) . . . . ?
C006 O003 C009 C005 -140.85(12) . . . . ?
C006 O003 C009 C007 -22.54(15) . . . . ?
C006 O003 C009 C00G 95.65(14) . . . . ?
C007 C009 C00G C00H -113.73(17) . . . . ?
C008 C005 C009 O003 -134.75(15) . . . . ?
C008 C005 C009 C007 112.15(16) . . . . ?
C008 C005 C009 C00G -13.5(2) . . . . ?
C008 C00F C00H C00G -7.1(2) . . . . ?
C009 O003 C006 O001 -119.45(13) . . . . ?
C009 O003 C006 O002 120.86(12) . . . . ?
C009 O003 C006 C00C -0.60(16) . . . . ?
C009 C005 C008 C00F 5.0(2) . . . . ?
C009 C007 C00C C006 -36.17(14) . . . . ?
C009 C00G C00H C00F -2.3(2) . . . . ?
C00B O001 C006 O002 45.12(15) . . . . ?
C00B O001 C006 O003 -69.14(15) . . . . ?
C00B O001 C006 C00C 173.34(11) . . . . ?
C00B C00A C00E C00D 5.0(3) . . . . ?
C00C C007 C009 O003 36.25(14) . . . . ?
C00C C007 C009 C005 152.67(12) . . . . ?
C00C C007 C009 C00G -80.67(14) . . . . ?
C00D O002 C006 O001 49.90(16) . . . . ?
C00D O002 C006 O003 168.86(11) . . . . ?
C00D O002 C006 C00C -75.22(16) . . . . ?
C00E C00A C00B O001 33.3(2) . . . . ?
